data_2009626
loop_
_publ_author_name
'Barlow, M. G.'
'Pritchard, R. G.'
'Sibous, L.'
'Tipping, A. E.'

_publ_section_title
;4,5:9,10-Dibenzo-1,7-dichloro-1,7-(14-chloromethanonitrilo)tetracyclo[5.5.2.0^2,6^.0^8,12^]tetradec-13-ene,
 a 2:1 Diels--Alder cycloaddition product of indene and
 3,5,6-trichloro-1,2,4-triazine
;
_journal_issue 4
_journal_name_full 'Acta Crystallographica Section C'
_journal_page_first 552
_journal_page_last 553
_journal_paper_doi 10.1107/S0108270193010959
_journal_volume 50
_journal_year 1994
_chemical_formula_structural ' C21 H16 Cl3 N1 '
_chemical_formula_sum 'C21 H16 Cl3 N'
_chemical_formula_weight 388.72
_chemical_name_systematic
;
4,5:9,10-Dibenzo-1,7-dichloro-1,7-(14-chloromethanonitrilo)
tetracyclo[5.5.2.0.^2,6^0^8,12^]tetradec-13-ene
;
_space_group_IT_number 14
_symmetry_cell_setting monoclinic
_symmetry_space_group_name_Hall '-P 2yn'
_symmetry_space_group_name_H-M 'P 1 21/n 1'
_cell_angle_alpha 90
_cell_angle_beta 94.39(2)
_cell_angle_gamma 90
_cell_formula_units_Z 4.0
_cell_length_a 8.637(2)
_cell_length_b 14.976(3)
_cell_length_c 13.714(3)
_cell_measurement_reflns_used 23
_cell_measurement_temperature 296
_cell_measurement_theta_max 34.77
_cell_measurement_theta_min 20.53
_cell_volume 1768.7(7)
_computing_cell_refinement 'MSC/AFC Diffractometer Control Software'
_computing_data_collection
;MSC/AFC Diffractometer Control Software (Molecular Structure Corporation,
 1988)
;
_computing_data_reduction 'PROCESS TEXSAN (Molecular Structure Corporation, 1985)'
_computing_molecular_graphics 'ORTEPII (Johnson, 1976)'
_computing_publication_material 'FINISH TEXSAN'
_computing_structure_refinement 'LS TEXSAN'
_computing_structure_solution 'MITHRIL TEXSAN (Gilmore, 1984)'
_diffrn_ambient_temperature 296
_diffrn_measurement_device AFC6S
_diffrn_measurement_method '\w/2-\q scans'
_diffrn_radiation_monochromator graphite
_diffrn_radiation_source 'X-ray tube'
_diffrn_radiation_type MoK\a
_diffrn_radiation_wavelength 0.71069
_diffrn_reflns_av_R_equivalents 0.034
_diffrn_reflns_limit_h_max 10
_diffrn_reflns_limit_h_min 0
_diffrn_reflns_limit_k_max 17
_diffrn_reflns_limit_k_min 0
_diffrn_reflns_limit_l_max 16
_diffrn_reflns_limit_l_min -16
_diffrn_reflns_number 3649
_diffrn_reflns_theta_max 24.9720
_diffrn_reflns_theta_min 1.0
_diffrn_standards_decay_% 0.0
_diffrn_standards_interval_count 150
_diffrn_standards_number 3
_exptl_absorpt_coefficient_mu 0.5220
_exptl_absorpt_correction_type ' not applied '
_exptl_crystal_colour colourless
_exptl_crystal_density_diffrn 1.460
_exptl_crystal_description fragment
_exptl_crystal_F_000 800.00
_exptl_crystal_size_max 0.35
_exptl_crystal_size_mid 0.25
_exptl_crystal_size_min 0.20
_refine_diff_density_max -0.23368
_refine_diff_density_min 0.22090
_refine_ls_extinction_method 'not applied'
_refine_ls_goodness_of_fit_obs 1.627
_refine_ls_hydrogen_treatment refall
_refine_ls_matrix_type full
_refine_ls_number_parameters 291
_refine_ls_number_reflns 1786
_refine_ls_number_restraints 0
_refine_ls_R_factor_obs 0.0443
_refine_ls_shift/esd_max 0.0003
_refine_ls_structure_factor_coef F
_refine_ls_weighting_scheme sigma
_refine_ls_wR_factor_obs 0.0494
_reflns_number_observed 1786
_reflns_number_total 3256
_reflns_observed_criterion ' I>3\s(I)'
_cod_data_source_file hu1062.cif
_cod_data_source_block F108
_cod_original_cell_volume 1768.0(10)
_cod_original_sg_symbol_H-M 'P 21/n'
_cod_original_formula_sum ' C21 H16 Cl3 N1 '
_cod_database_code 2009626

loop_
_symmetry_equiv_pos_as_xyz
x,y,z
1/2-x,1/2+y,1/2-z
-x,-y,-z
1/2+x,1/2-y,1/2+z

loop_
_atom_site_aniso_label
_atom_site_aniso_U_11
_atom_site_aniso_U_22
_atom_site_aniso_U_33
_atom_site_aniso_U_12
_atom_site_aniso_U_13
_atom_site_aniso_U_23
Cl1 0.0324(7) 0.0830(10) 0.0610(9) -0.0097(7) -0.0015(6) 0.0060(7)
Cl7 0.0347(7) 0.0571(9) 0.0579(8) -0.0107(6) 0.0021(5) 0.0004(6)
Cl14 0.0736(10) 0.0242(6) 0.0644(9) 0.0020(6) 0.0080(7) -0.0005(5)
N13 0.038(2) 0.034(2) 0.037(2) 0.007(2) 0.005(2) 0.001(2)
C1 0.032(2) 0.040(3) 0.037(3) -0.002(2) 0.001(2) 0.000(2)
C2 0.035(2) 0.032(3) 0.040(3) -0.004(2) 0.003(2) 0.007(2)
C3 0.046(3) 0.077(4) 0.043(3) -0.002(3) 0.012(3) 0.010(3)
C4 0.059(3) 0.047(3) 0.033(3) 0.013(2) 0.004(2) 0.005(2)
C5 0.053(3) 0.027(2) 0.035(3) 0.004(2) -0.005(2) 0.006(2)
C6 0.035(2) 0.023(2) 0.033(2) 0.005(2) -0.004(2) 0.000(2)
C7 0.029(2) 0.030(2) 0.041(3) -0.001(2) -0.001(2) -0.001(2)
C8 0.035(2) 0.024(2) 0.037(3) 0.004(2) 0.004(2) -0.004(2)
C9 0.054(3) 0.030(2) 0.039(3) 0.005(2) 0.017(2) -0.004(2)
C10 0.060(3) 0.037(3) 0.032(3) 0.007(2) 0.008(2) -0.004(2)
C11 0.050(3) 0.057(3) 0.036(3) 0.003(3) -0.003(2) -0.002(2)
C12 0.039(3) 0.027(2) 0.038(3) -0.002(2) 0.001(2) -0.003(2)
C14 0.051(3) 0.022(2) 0.025(2) 0.007(2) 0.008(2) 0.001(2)
C15 0.075(4) 0.042(3) 0.038(3) -0.007(3) -0.012(3) 0.006(2)
C16 0.118(6) 0.033(3) 0.051(4) -0.006(3) -0.034(4) -0.002(2)
C17 0.096(5) 0.063(4) 0.050(4) 0.028(4) 0.003(4) 0.003(3)
C18 0.087(5) 0.074(4) 0.039(3) 0.029(4) 0.005(3) 0.001(3)
C19 0.085(5) 0.060(4) 0.039(3) 0.002(3) 0.004(3) 0.003(3)
C20 0.109(6) 0.057(4) 0.041(3) -0.013(4) 0.018(4) 0.001(3)
C21 0.095(5) 0.065(4) 0.047(3) -0.018(4) 0.035(4) -0.007(3)
C22 0.058(4) 0.052(3) 0.052(3) -0.005(3) 0.019(3) -0.007(3)

loop_
_atom_site_label
_atom_site_fract_x
_atom_site_fract_y
_atom_site_fract_z
_atom_site_U_iso_or_equiv
Cl1 1.01080(10) 0.47234(10) 0.28143(10) 0.0589
Cl7 0.33970(10) 0.35103(9) 0.21595(9) 0.0500
Cl14 0.6096(2) 0.20949(7) 0.23810(9) 0.0539
N13 0.7972(4) 0.3454(2) 0.2547(2) 0.0360
C1 0.8075(5) 0.4431(3) 0.2621(3) 0.0365
C2 0.7390(5) 0.4873(3) 0.1681(3) 0.0355
C3 0.8260(6) 0.4707(4) 0.0758(4) 0.0547
C4 0.7207(6) 0.4149(3) 0.0115(3) 0.0466
C5 0.5796(5) 0.4009(3) 0.0499(3) 0.0388
C6 0.5716(5) 0.4498(3) 0.1463(3) 0.0308
C7 0.5320(5) 0.3919(3) 0.2352(3) 0.0334
C8 0.5512(5) 0.4479(3) 0.3320(3) 0.0318
C9 0.5184(6) 0.3960(3) 0.4227(3) 0.0401
C10 0.6513(6) 0.3866(3) 0.4854(3) 0.0432
C11 0.7873(7) 0.4331(4) 0.4481(3) 0.0483
C12 0.7256(5) 0.4745(3) 0.3490(3) 0.0349
C14 0.6566(5) 0.3217(3) 0.2439(3) 0.0324
C15 0.4664(7) 0.3501(3) -0.0020(4) 0.0526
C16 0.5030(10) 0.3127(4) -0.0914(4) 0.0692
C17 0.6441(9) 0.3290(4) -0.1280(4) 0.0697
C18 0.7529(8) 0.3793(4) -0.0776(4) 0.0664
C19 0.6473(8) 0.3392(4) 0.5724(4) 0.0615
C20 0.5093(9) 0.3030(4) 0.5955(4) 0.0683
C21 0.3763(9) 0.3146(4) 0.5364(4) 0.0674
C22 0.3787(7) 0.3624(4) 0.4493(4) 0.0533
H2 0.731(4) 0.548(3) 0.178(3) 0.030(10)
H3A 0.854(5) 0.525(3) 0.040(3) 0.030(10)
H3B 0.923(6) 0.443(3) 0.091(3) 0.050(10)
H6 0.498(4) 0.493(2) 0.142(3) 0.021(10)
H8 0.485(4) 0.499(3) 0.321(3) 0.026(10)
H11A 0.870(5) 0.396(3) 0.440(3) 0.040(10)
H11B 0.832(5) 0.482(3) 0.493(3) 0.070(10)
H12 0.731(4) 0.538(3) 0.350(2) 0.024(10)
H15 0.364(4) 0.344(2) 0.024(2) 0.011(9)
H16 0.429(6) 0.284(3) -0.116(4) 0.060(10)
H17 0.665(6) 0.303(4) -0.194(4) 0.080(10)
H18 0.867(9) 0.388(5) -0.099(5) 0.120(10)
H19 0.743(5) 0.332(3) 0.609(3) 0.050(10)
H20 0.514(6) 0.271(3) 0.654(4) 0.060(10)
H21 0.274(7) 0.292(4) 0.553(4) 0.080(10)
H22 0.291(6) 0.369(3) 0.411(3) 0.050(10)

loop_
_atom_type_symbol
_atom_type_scat_dispersion_real
_atom_type_scat_dispersion_imag
_atom_type_scat_source
C 0.002 0.002 'International Tables'
H 0.000 0.000 'International Tables'
Cl 0.132 0.159 'International Tables'
N 0.004 0.003 'International Tables'

loop_
_geom_angle_atom_site_label_1
_geom_angle_atom_site_label_2
_geom_angle_atom_site_label_3
_geom_angle
_geom_angle_publ_flag
C1 N13 C14 109.9(3) ?
Cl1 C1 N13 107.7(3) ?
Cl1 C1 C2 109.1(3) ?
Cl1 C1 C12 108.6(3) ?
N13 C1 C2 110.9(3) yes
N13 C1 C12 109.6(4) yes
C2 C1 C12 110.9(4) yes
C1 C2 C3 116.2(4) ?
C1 C2 C6 107.4(3) ?
C3 C2 C6 106.7(4) ?
C2 C3 C4 105.4(4) ?
C3 C4 C5 112.3(4) ?
C3 C4 C18 126.2(5) ?
C5 C4 C18 121.5(5) ?
C4 C5 C6 111.1(4) ?
C4 C5 C15 119.6(5) ?
C6 C5 C15 129.3(5) ?
C2 C6 C5 103.8(4) ?
C2 C6 C7 107.9(3) ?
C5 C6 C7 116.2(3) ?
Cl7 C7 C6 109.6(3) ?
Cl7 C7 C8 110.4(3) ?
Cl7 C7 C14 115.4(3) ?
C6 C7 C8 110.5(3) yes
C6 C7 C14 104.6(3) yes
C8 C7 C14 106.2(3) yes
C7 C8 C9 114.0(3) ?
C7 C8 C12 107.6(3) ?
C9 C8 C12 104.4(4) ?
C8 C9 C10 111.4(4) ?
C8 C9 C22 128.8(5) ?
C10 C9 C22 119.8(4) ?
C9 C10 C11 112.1(4) ?
C9 C10 C19 120.7(5) ?
C11 C10 C19 127.2(5) ?
C10 C11 C12 105.1(4) ?
C1 C12 C8 108.0(3) ?
C1 C12 C11 114.7(4) ?
C8 C12 C11 107.0(4) ?
Cl14 C14 N13 120.0(3) yes
Cl14 C14 C7 120.8(3) yes
N13 C14 C7 119.3(4) ?
C5 C15 C16 117.8(6) ?
C15 C16 C17 121.0(6) ?
C16 C17 C18 120.8(6) ?
C4 C18 C17 119.2(6) ?
C10 C19 C20 118.6(6) ?
C19 C20 C21 121.4(6) ?
C20 C21 C22 120.4(6) ?
C9 C22 C21 119.0(6) ?
C1 C2 H2 109(2) ?
C3 C2 H2 109(2) ?
C6 C2 H2 108(3) ?
C2 C3 H3A 115(2) ?
C2 C3 H3B 112(3) ?
C4 C3 H3A 110(2) ?
C4 C3 H3B 112(3) ?
H3A C3 H3B 103(4) ?
C2 C6 H6 113(2) ?
C5 C6 H6 111(2) ?
C7 C6 H6 105(2) ?
C7 C8 H8 105(2) ?
C9 C8 H8 113(2) ?
C12 C8 H8 112(2) ?
C10 C11 H11A 113(3) ?
C10 C11 H11B 114(3) ?
C12 C11 H11A 111(3) ?
C12 C11 H11B 109(3) ?
H11A C11 H11B 104(4) ?
C1 C12 H12 108(2) ?
C8 C12 H12 108(2) ?
C11 C12 H12 112(2) ?
C5 C15 H15 119(2) ?
C16 C15 H15 123(2) ?
C15 C16 H16 110(4) ?
C17 C16 H16 129(4) ?
C16 C17 H17 119(3) ?
C18 C17 H17 120(3) ?
C4 C18 H18 117(4) ?
C17 C18 H18 124(4) ?
C10 C19 H19 116(3) ?
C20 C19 H19 125(3) ?
C19 C20 H20 115(3) ?
C21 C20 H20 123(3) ?
C20 C21 H21 123(3) ?
C22 C21 H21 116(3) ?
C9 C22 H22 122(3) ?
C21 C22 H22 119(3) ?

loop_
_geom_bond_atom_site_label_1
_geom_bond_atom_site_label_2
_geom_bond_site_symmetry_1
_geom_bond_site_symmetry_2
_geom_bond_distance
_geom_bond_publ_flag
Cl1 C1 . . 1.809(4) yes
Cl7 C7 . . 1.771(4) yes
Cl14 C14 . . 1.729(4) yes
N13 C1 . . 1.468(6) yes
N13 C14 . . 1.263(6) yes
C1 C2 . . 1.528(6) yes
C1 C12 . . 1.507(6) yes
C2 C3 . . 1.541(7) ?
C2 C6 . . 1.559(6) yes
C3 C4 . . 1.476(7) ?
C4 C5 . . 1.380(7) ?
C4 C18 . . 1.381(7) ?
C5 C6 . . 1.517(6) ?
C5 C15 . . 1.391(7) ?
C6 C7 . . 1.557(6) yes
C7 C8 . . 1.568(6) yes
C7 C14 . . 1.503(6) yes
C8 C9 . . 1.512(6) ?
C8 C12 . . 1.558(6) yes
C9 C10 . . 1.387(6) ?
C9 C22 . . 1.382(7) ?
C10 C11 . . 1.490(7) ?
C10 C19 . . 1.391(7) ?
C11 C12 . . 1.550(6) ?
C15 C16 . . 1.407(8) ?
C16 C17 . . 1.371(9) ?
C17 C18 . . 1.353(9) ?
C19 C20 . . 1.368(9) ?
C20 C21 . . 1.365(9) ?
C21 C22 . . 1.395(8) ?
C2 H2 . . 0.91(4) ?
C3 H3A . . 0.99(4) ?
C3 H3B . . 0.94(5) ?
C6 H6 . . 0.91(4) ?
C8 H8 . . 0.96(4) ?
C11 H11A . . 0.92(5) ?
C11 H11B . . 1.01(5) ?
C12 H12 . . 0.95(4) ?
C15 H15 . . 0.98(3) ?
C16 H16 . . 0.82(5) ?
C17 H17 . . 1.01(6) ?
C18 H18 . . 1.06(7) ?
C19 H19 . . 0.94(4) ?
C20 H20 . . 0.94(5) ?
C21 H21 . . 0.99(6) ?
C22 H22 . . 0.89(5) ?
